data_2012075
loop_
_publ_author_name
'Toscano, Rub\'en A.'
'Maldonado, Emma'
'Ortega, Alfredo'
'C\'ardenas, Jorge'

_publ_section_title
;
 Amarisolide monohydrate, a 2-(\b-glucosyl)neoclerodane
;
_journal_issue 7
_journal_name_full 'Acta Crystallographica Section C'
_journal_page_first 846
_journal_page_last 847
_journal_paper_doi 10.1107/S0108270101006217
_journal_volume 57
_journal_year 2001
_chemical_formula_moiety 'C26 H36 O9, H2 O'
_chemical_formula_sum 'C26 H38 O10'
_chemical_formula_weight 510.56
_chemical_name_common 'Amarisolide Monohydrate'
_chemical_name_systematic
;
2\b-O-\b-D-glucopyranosyl neo-cleroda-2,13(16),14-trien-15,16-epoxy-
18,19-olide
;
_space_group_IT_number 5
_symmetry_cell_setting monoclinic
_symmetry_space_group_name_Hall 'C 2y'
_symmetry_space_group_name_H-M 'C 1 2 1'
_audit_creation_method SHELXL-97
_cell_angle_alpha 90.00
_cell_angle_beta 92.570(10)
_cell_angle_gamma 90.00
_cell_formula_units_Z 4
_cell_length_a 16.997(2)
_cell_length_b 8.4410(10)
_cell_length_c 17.7630(10)
_cell_measurement_reflns_used 41
_cell_measurement_temperature 293(2)
_cell_measurement_theta_max 12.50
_cell_measurement_theta_min 5.00
_cell_volume 2545.9(4)
_computing_cell_refinement XSCANS
_computing_data_collection 'XSCANS (Siemens, 1993)'
_computing_data_reduction XSCANS
_computing_molecular_graphics 'SHELXLTL/PC (Sheldrick, 1990)'
_computing_publication_material SHELXL97
_computing_structure_refinement 'SHELXL97 (Sheldrick, 1997)'
_computing_structure_solution 'SIR92 (Altomare et al., 1994)'
_diffrn_ambient_temperature 293(2)
_diffrn_measured_fraction_theta_full .500
_diffrn_measured_fraction_theta_max .500
_diffrn_measurement_device_type 'Siemens P4/PC diffractometer'
_diffrn_measurement_method \w:2\q
_diffrn_radiation_monochromator graphite
_diffrn_radiation_source 'fine-focus sealed tube'
_diffrn_radiation_type MoK\a
_diffrn_radiation_wavelength .71073
_diffrn_reflns_av_R_equivalents .0368
_diffrn_reflns_av_sigmaI/netI .0900
_diffrn_reflns_limit_h_max 23
_diffrn_reflns_limit_h_min 0
_diffrn_reflns_limit_k_max 11
_diffrn_reflns_limit_k_min 0
_diffrn_reflns_limit_l_max 24
_diffrn_reflns_limit_l_min -24
_diffrn_reflns_number 8034
_diffrn_reflns_theta_full 30.00
_diffrn_reflns_theta_max 30.00
_diffrn_reflns_theta_min 1.50
_diffrn_standards_decay_% 3
_diffrn_standards_interval_count 97
_diffrn_standards_number 3
_exptl_absorpt_coefficient_mu .102
_exptl_absorpt_correction_type none
_exptl_crystal_colour colorless
_exptl_crystal_density_diffrn 1.332
_exptl_crystal_density_method 'not measured'
_exptl_crystal_description prism
_exptl_crystal_F_000 1096
_exptl_crystal_size_max .60
_exptl_crystal_size_mid .50
_exptl_crystal_size_min .20
_refine_diff_density_max .226
_refine_diff_density_min -.195
_refine_ls_extinction_coef .0076(7)
_refine_ls_extinction_method 'SHELXL97 (Sheldrick, 1997)'
_refine_ls_goodness_of_fit_ref 1.028
_refine_ls_hydrogen_treatment refxyz
_refine_ls_matrix_type full
_refine_ls_number_parameters 439
_refine_ls_number_reflns 7373
_refine_ls_number_restraints 6
_refine_ls_restrained_S_all 1.029
_refine_ls_R_factor_all .1090
_refine_ls_R_factor_gt .0616
_refine_ls_shift/su_max .017
_refine_ls_shift/su_mean .001
_refine_ls_structure_factor_coef Fsqd
_refine_ls_weighting_details
;
calc w=1/[\s^2^(Fo^2^)+(0.0463P)^2^+0.1240P] where P=(Fo^2^+2Fc^2^)/3
;
_refine_ls_weighting_scheme calc
_refine_ls_wR_factor_ref .1434
_reflns_number_gt 4762
_reflns_number_total 7373
_reflns_threshold_expression I>2\s(I)
_cod_data_source_file da1187.cif
_cod_data_source_block I
_cod_depositor_comments
;
The following automatic conversions were performed:
'_symmetry_cell_setting' value 'Monoclinic' changed to 'monoclinic'
according to '/home/saulius/struct/CIF-dictionaries/cif_core.dic'
dictionary named 'cif_core.dic' version 2.4.1 from 2010-06-29.

Automatic conversion script
Id: cif_fix_enum 1527 2010-12-29 10:47:43Z saulius 

The following automatic conversions were performed:

'_symmetry_cell_setting' value 'Monoclinic' changed to 'monoclinic'
according to /home/saulius/struct/CIF-dictionaries/cif_core.dic
dictionary named 'cif_core.dic' version 2.4.1 from 2010-06-29.

Automatic conversion script
Id: cif_fix_values 1715 2011-07-08 13:25:40Z adriana 
;
_cod_original_sg_symbol_H-M 'C 2'
_cod_database_code 2012075
_cod_database_fobs_code 2012075

loop_
_symmetry_equiv_pos_as_xyz
'x, y, z'
'-x, y, -z'
'x+1/2, y+1/2, z'
'-x+1/2, y+1/2, -z'

loop_
_atom_site_label
_atom_site_fract_x
_atom_site_fract_y
_atom_site_fract_z
_atom_site_U_iso_or_equiv
_atom_site_adp_type
_atom_site_calc_flag
_atom_site_refinement_flags
_atom_site_occupancy
_atom_site_disorder_assembly
_atom_site_disorder_group
_atom_site_type_symbol
C1 -.11391(19) .8218(4) .72558(19) .0348(7) Uani d . 1 . . C
H1A -.093(2) .721(5) .726(2) .042 Uiso d . 1 . . H
H1B -.165(2) .821(5) .701(2) .042 Uiso d . 1 . . H
O1 .01980(11) .9002(5) .71008(11) .0319(4) Uani d . 1 . . O
C2 -.05927(18) .9216(5) .67860(17) .0325(6) Uani d . 1 . . C
H2 -.065(2) .883(5) .629(2) .039 Uiso d . 1 . . H
C3 -.08540(18) 1.0927(5) .67841(18) .0331(6) Uani d . 1 . . C
H3 -.079(2) 1.153(5) .637(2) .040 Uiso d . 1 . . H
C4 -.12961(17) 1.1475(5) .73207(18) .0319(6) Uani d . 1 . . C
C5 -.15668(16) 1.0596(5) .80000(16) .0289(6) Uani d . 1 . . C
C6 -.1352(2) 1.1448(5) .87479(19) .0358(6) Uani d . 1 . . C
H6A -.159(2) 1.243(5) .872(2) .043 Uiso d . 1 . . H
H6B -.080(2) 1.152(5) .881(2) .043 Uiso d . 1 . . H
C7 -.1626(2) 1.0471(6) .9408(2) .0415(7) Uani d . 1 . . C
H7A -.148(2) 1.087(5) .987(2) .050 Uiso d . 1 . . H
H7B -.219(3) 1.044(5) .943(2) .050 Uiso d . 1 . . H
C8 -.13108(19) .8771(6) .94405(18) .0368(7) Uani d . 1 . . C
H8 -.073(2) .882(5) .952(2) .044 Uiso d . 1 . . H
C9 -.14606(17) .7859(5) .86838(18) .0329(6) Uani d . 1 . . C
C10 -.11778(16) .8949(5) .80456(16) .0279(5) Uani d . 1 . . C
H10 -.064(2) .917(4) .8216(19) .034 Uiso d . 1 . . H
C11 -.09875(19) .6282(5) .8697(2) .0391(7) Uani d . 1 . . C
H11A -.112(2) .570(5) .820(2) .047 Uiso d . 1 . . H
H11B -.116(2) .567(5) .910(2) .047 Uiso d . 1 . . H
C12 -.0086(2) .6386(6) .8778(3) .0450(8) Uani d . 1 . . C
H12A .009(3) .710(6) .849(3) .054 Uiso d . 1 . . H
H12B .014(2) .675(5) .932(3) .054 Uiso d . 1 . . H
C13 .02846(19) .4789(6) .8653(2) .0386(7) Uani d . 1 . . C
C14 .0578(2) .3792(6) .9171(2) .0446(8) Uani d . 1 . . C
H14 .065(2) .378(5) .970(3) .053 Uiso d . 1 . . H
O2 .08138(15) .2392(5) .88526(17) .0537(7) Uani d . 1 . . O
C15 .0662(2) .2569(7) .8106(3) .0589(11) Uani d . 1 . . C
H15 .079(3) .177(6) .778(3) .071 Uiso d . 1 . . H
C16 .0343(2) .3982(7) .7958(2) .0541(10) Uani d . 1 . . C
H16 .013(3) .442(6) .752(3) .065 Uiso d . 1 . . H
C17 -.1642(3) .7952(8) 1.0130(3) .0592(11) Uani d . 1 . . C
H17A -.151(3) .852(6) 1.058(3) .071 Uiso d . 1 . . H
H17B -.143(3) .690(6) 1.019(3) .071 Uiso d . 1 . . H
H17C -.221(3) .799(6) 1.004(3) .071 Uiso d . 1 . . H
C18 -.18463(19) 1.2830(6) .7201(2) .0403(7) Uani d . 1 . . C
O3 -.25275(14) 1.2418(5) .75057(16) .0505(7) Uani d . 1 . . O
O4 -.17743(16) 1.4068(5) .68721(17) .0535(7) Uani d . 1 . . O
C19 -.24644(19) 1.0798(6) .7824(2) .0415(8) Uani d . 1 . . C
H19A -.281(2) 1.081(5) .827(2) .050 Uiso d . 1 . . H
H19B -.267(2) 1.004(5) .746(2) .050 Uiso d . 1 . . H
C20 -.2330(2) .7394(6) .8554(3) .0470(8) Uani d . 1 . . C
H20A -.245(3) .653(6) .891(3) .056 Uiso d . 1 . . H
H20B -.268(3) .835(5) .859(2) .056 Uiso d . 1 . . H
H20C -.242(3) .693(5) .806(3) .056 Uiso d . 1 . . H
C1' .08205(17) .9169(5) .66194(16) .0284(6) Uani d . 1 . . C
H1' .131(2) .907(4) .692(2) .034 Uiso d . 1 . . H
O1' .07877(13) 1.0727(4) .63111(12) .0317(5) Uani d . 1 . . O
C2' .08243(17) .7950(5) .59811(17) .0280(6) Uani d . 1 . . C
H2' .038(2) .808(4) .565(2) .034 Uiso d . 1 . . H
O2' .08767(15) .6400(5) .62838(15) .0404(5) Uani d D 1 . . O
H2'A .043(2) .608(5) .626(2) .049 Uiso d D 1 . . H
C3' .15345(17) .8274(5) .55074(17) .0284(6) Uani d . 1 . . C
H3' .205(2) .808(4) .578(2) .034 Uiso d . 1 . . H
O3' .15344(15) .7251(5) .48691(14) .0397(5) Uani d D 1 . . O
H3'A .194(2) .668(5) .496(2) .048 Uiso d D 1 . . H
C4' .15037(18) .9984(5) .52306(17) .0299(6) Uani d . 1 . . C
H4' .100(2) 1.007(5) .488(2) .036 Uiso d . 1 . . H
O4' .21887(17) 1.0369(5) .48350(16) .0479(7) Uani d D 1 . . O
H4'A .224(3) .973(5) .456(2) .057 Uiso d D 1 . . H
C5' .14655(18) 1.1116(5) .58916(17) .0288(6) Uani d . 1 . . C
H5' .191(2) 1.095(4) .619(2) .035 Uiso d . 1 . . H
C6' .1390(2) 1.2835(5) .5646(2) .0374(7) Uani d . 1 . . C
H6'A .081(2) 1.310(5) .555(2) .045 Uiso d . 1 . . H
H6'B .163(2) 1.298(5) .515(2) .045 Uiso d . 1 . . H
O6' .18419(15) 1.3826(5) .61404(15) .0439(6) Uani d D 1 . . O
H6' .161(2) 1.472(5) .620(2) .053 Uiso d D 1 . . H
O5 .44562(18) 1.0097(5) .5972(2) .0594(8) Uani d D 1 . . O
H5A .427(3) 1.068(6) .571(3) .071 Uiso d D 1 . . H
H5B .417(3) .965(6) .618(3) .071 Uiso d D 1 . . H

loop_
_atom_site_aniso_label
_atom_site_aniso_U_11
_atom_site_aniso_U_22
_atom_site_aniso_U_33
_atom_site_aniso_U_12
_atom_site_aniso_U_13
_atom_site_aniso_U_23
C1 .0323(15) .0314(15) .0410(17) -.0021(12) .0033(13) -.0042(13)
O1 .0291(9) .0391(11) .0278(10) .0048(9) .0040(8) .0014(9)
C2 .0335(14) .0387(16) .0254(13) .0030(12) .0034(11) -.0043(12)
C3 .0329(15) .0350(15) .0314(14) .0042(12) .0016(12) .0068(13)
C4 .0297(13) .0278(13) .0381(16) .0022(12) .0002(12) .0049(13)
C5 .0250(12) .0283(13) .0337(14) .0010(10) .0049(11) -.0005(12)
C6 .0381(16) .0298(14) .0402(17) .0004(13) .0082(13) -.0041(14)
C7 .0411(18) .0473(18) .0370(17) .0010(15) .0125(14) -.0056(15)
C8 .0329(15) .0439(18) .0343(15) .0029(13) .0086(12) .0047(14)
C9 .0263(13) .0324(14) .0404(16) -.0031(11) .0056(11) .0034(13)
C10 .0229(12) .0277(13) .0332(14) -.0019(10) .0019(10) -.0013(12)
C11 .0350(15) .0315(15) .051(2) .0017(13) .0064(14) .0071(15)
C12 .0333(16) .0337(16) .067(3) .0013(14) -.0034(16) .0014(17)
C13 .0317(15) .0404(17) .0440(18) .0003(13) .0053(13) .0015(14)
C14 .0452(18) .047(2) .0421(18) .0094(15) .0050(15) -.0020(16)
O2 .0432(13) .0437(14) .0743(19) .0119(12) .0034(13) -.0013(14)
C15 .045(2) .066(3) .066(3) .0082(19) .0021(18) -.027(2)
C16 .051(2) .073(3) .0381(18) .004(2) .0014(16) -.002(2)
C17 .064(3) .067(3) .048(2) .010(2) .020(2) .018(2)
C18 .0356(15) .0400(17) .0453(19) .0076(14) .0027(13) .0019(15)
O3 .0311(11) .0497(14) .0709(18) .0123(11) .0049(11) .0092(14)
O4 .0505(14) .0426(14) .0675(17) .0100(12) .0040(13) .0159(14)
C19 .0297(15) .0389(17) .056(2) .0052(13) .0025(14) .0040(16)
C20 .0281(14) .047(2) .066(2) -.0101(14) .0073(15) .0078(19)
C1' .0302(13) .0276(13) .0276(13) .0036(11) .0039(11) .0006(11)
O1' .0351(11) .0228(9) .0381(11) .0032(8) .0095(9) -.0012(9)
C2' .0301(13) .0241(13) .0302(14) .0031(11) .0059(11) -.0006(11)
O2' .0417(12) .0243(10) .0563(15) .0031(10) .0134(11) .0039(10)
C3' .0290(13) .0239(13) .0328(14) -.0004(10) .0055(11) -.0056(11)
O3' .0451(12) .0343(11) .0402(13) .0049(10) .0084(10) -.0120(10)
C4' .0352(15) .0223(12) .0330(15) -.0031(11) .0092(12) -.0002(11)
O4' .0547(15) .0369(13) .0545(16) -.0077(11) .0302(12) -.0103(11)
C5' .0315(14) .0224(13) .0327(14) .0022(10) .0036(11) -.0025(11)
C6' .0472(18) .0231(14) .0423(18) .0008(13) .0051(15) .0038(13)
O6' .0483(14) .0228(10) .0610(16) -.0004(10) .0063(11) -.0073(11)
O5 .0452(16) .0571(19) .076(2) -.0060(13) .0001(14) .0126(16)

loop_
_atom_type_symbol
_atom_type_description
_atom_type_scat_dispersion_real
_atom_type_scat_dispersion_imag
_atom_type_scat_source
C C .0033 .0016 'International Tables Vol C Tables 4.2.6.8 and 6.1.1.4'
H H .0000 .0000 'International Tables Vol C Tables 4.2.6.8 and 6.1.1.4'
O O .0106 .0060 'International Tables Vol C Tables 4.2.6.8 and 6.1.1.4'

loop_
_geom_angle_atom_site_label_1
_geom_angle_atom_site_label_2
_geom_angle_atom_site_label_3
_geom_angle
C2 C1 C10 109.2(2)
C2 C1 H1A 106(2)
C10 C1 H1A 113(2)
C2 C1 H1B 109(2)
C10 C1 H1B 110(2)
H1A C1 H1B 110(3)
C1' O1 C2 117.9(2)
O1 C2 C3 112.9(3)
O1 C2 C1 107.3(3)
C3 C2 C1 110.0(2)
O1 C2 H2 112(2)
C3 C2 H2 108(2)
C1 C2 H2 106(2)
C4 C3 C2 120.6(3)
C4 C3 H3 119(2)
C2 C3 H3 120(2)
C3 C4 C18 122.6(3)
C3 C4 C5 127.5(3)
C18 C4 C5 106.3(3)
C4 C5 C10 109.9(2)
C4 C5 C6 113.1(3)
C10 C5 C6 107.0(2)
C4 C5 C19 96.8(2)
C10 C5 C19 121.7(3)
C6 C5 C19 108.3(3)
C7 C6 C5 110.0(3)
C7 C6 H6A 112(2)
C5 C6 H6A 107(2)
C7 C6 H6B 107(3)
C5 C6 H6B 109(2)
H6A C6 H6B 112(4)
C6 C7 C8 114.7(3)
C6 C7 H7A 114(3)
C8 C7 H7A 104(3)
C6 C7 H7B 112(2)
C8 C7 H7B 108(3)
H7A C7 H7B 103(3)
C7 C8 C17 108.2(3)
C7 C8 C9 112.7(3)
C17 C8 C9 114.4(3)
C7 C8 H8 108(2)
C17 C8 H8 107(2)
C9 C8 H8 106(2)
C20 C9 C10 111.6(3)
C20 C9 C11 106.1(3)
C10 C9 C11 109.9(2)
C20 C9 C8 111.9(3)
C10 C9 C8 107.0(2)
C11 C9 C8 110.2(3)
C1 C10 C5 110.5(2)
C1 C10 C9 117.1(2)
C5 C10 C9 115.3(2)
C1 C10 H10 107(2)
C5 C10 H10 104(2)
C9 C10 H10 102(2)
C12 C11 C9 117.8(3)
C12 C11 H11A 107(2)
C9 C11 H11A 108(2)
C12 C11 H11B 108(2)
C9 C11 H11B 108(3)
H11A C11 H11B 109(3)
C13 C12 C11 110.9(3)
C13 C12 H12A 112(3)
C11 C12 H12A 111(3)
C13 C12 H12B 104(2)
C11 C12 H12B 115(2)
H12A C12 H12B 102(4)
C14 C13 C16 105.0(3)
C14 C13 C12 127.7(4)
C16 C13 C12 127.1(4)
C13 C14 O2 111.6(3)
C13 C14 H14 136(3)
O2 C14 H14 112(3)
C15 O2 C14 105.2(3)
C16 C15 O2 110.5(4)
C16 C15 H15 130(3)
O2 C15 H15 119(3)
C15 C16 C13 107.6(4)
C15 C16 H16 132(3)
C13 C16 H16 120(3)
C8 C17 H17A 111(3)
C8 C17 H17B 111(3)
H17A C17 H17B 107(4)
C8 C17 H17C 105(3)
H17A C17 H17C 109(4)
H17B C17 H17C 114(4)
O4 C18 O3 121.8(3)
O4 C18 C4 131.2(3)
O3 C18 C4 106.9(3)
C18 O3 C19 110.1(3)
O3 C19 C5 103.4(3)
O3 C19 H19A 105(2)
C5 C19 H19A 116(2)
O3 C19 H19B 110(3)
C5 C19 H19B 113(3)
H19A C19 H19B 109(3)
C9 C20 H20A 109(3)
C9 C20 H20B 110(3)
H20A C20 H20B 114(3)
C9 C20 H20C 111(3)
H20A C20 H20C 105(4)
H20B C20 H20C 109(4)
O1 C1' O1' 108.1(2)
O1 C1' C2' 114.5(2)
O1' C1' C2' 109.7(2)
O1 C1' H1' 108(2)
O1' C1' H1' 108(2)
C2' C1' H1' 109(2)
C1' O1' C5' 113.1(2)
O2' C2' C3' 109.7(2)
O2' C2' C1' 110.0(2)
C3' C2' C1' 108.5(2)
O2' C2' H2' 112(2)
C3' C2' H2' 106(2)
C1' C2' H2' 111(2)
C2' O2' H2'A 104(3)
O3' C3' C4' 108.6(2)
O3' C3' C2' 111.0(2)
C4' C3' C2' 109.3(2)
O3' C3' H3' 105(2)
C4' C3' H3' 109(2)
C2' C3' H3' 114(2)
C3' O3' H3'A 103(3)
O4' C4' C5' 107.6(2)
O4' C4' C3' 111.0(3)
C5' C4' C3' 110.4(2)
O4' C4' H4' 111(2)
C5' C4' H4' 111(2)
C3' C4' H4' 106(2)
C4' O4' H4'A 107(4)
O1' C5' C4' 108.7(2)
O1' C5' C6' 107.9(2)
C4' C5' C6' 112.7(3)
O1' C5' H5' 109(2)
C4' C5' H5' 107(2)
C6' C5' H5' 112(2)
O6' C6' C5' 110.5(3)
O6' C6' H6'A 118(2)
C5' C6' H6'A 109(2)
O6' C6' H6'B 104(2)
C5' C6' H6'B 110(2)
H6'A C6' H6'B 106(3)
C6' O6' H6' 111(3)
H5A O5 H5B 113(6)

loop_
_geom_bond_atom_site_label_1
_geom_bond_atom_site_label_2
_geom_bond_site_symmetry_2
_geom_bond_distance
_geom_bond_publ_flag
C1 C2 . 1.529(4) ?
C1 C10 . 1.537(4) ?
C1 H1A . .92(4) ?
C1 H1B . .95(4) ?
O1 C1' . 1.397(3) ?
O1 C2 . 1.444(4) ?
C2 C3 . 1.511(4) ?
C2 H2 . .93(4) ?
C3 C4 . 1.323(4) ?
C3 H3 . .90(4) ?
C4 C18 . 1.487(4) ?
C4 C5 . 1.506(4) ?
C5 C10 . 1.540(4) ?
C5 C6 . 1.540(4) ?
C5 C19 . 1.553(4) ?
C6 C7 . 1.523(5) ?
C6 H6A . .93(4) ?
C6 H6B . .94(4) ?
C7 C8 . 1.532(5) ?
C7 H7A . .91(4) ?
C7 H7B . .96(4) ?
C8 C17 . 1.534(5) ?
C8 C9 . 1.560(5) ?
C8 H8 . .99(4) ?
C9 C20 . 1.537(4) ?
C9 C10 . 1.553(4) ?
C9 C11 . 1.554(4) ?
C10 H10 . .98(4) ?
C11 C12 . 1.535(5) ?
C11 H11A . 1.03(4) ?
C11 H11B . .93(4) ?
C12 C13 . 1.508(5) ?
C12 H12A . .86(5) ?
C12 H12B . 1.06(5) ?
C13 C14 . 1.327(5) ?
C13 C16 . 1.418(5) ?
C14 O2 . 1.378(5) ?
C14 H14 . .95(4) ?
O2 C15 . 1.349(5) ?
C15 C16 . 1.332(7) ?
C15 H15 . .92(5) ?
C16 H16 . .92(5) ?
C17 H17A . .94(5) ?
C17 H17B . .96(5) ?
C17 H17C . .97(5) ?
C18 O4 . 1.206(4) ?
C18 O3 . 1.346(4) ?
O3 C19 . 1.482(5) ?
C19 H19A . 1.01(4) ?
C19 H19B . .96(4) ?
C20 H20A . .99(5) ?
C20 H20B . 1.00(5) ?
C20 H20C . .97(5) ?
C1' O1' . 1.425(3) ?
C1' C2' . 1.531(4) ?
C1' H1' . .98(4) ?
O1' C5' . 1.438(3) ?
C2' O2' . 1.416(4) ?
C2' C3' . 1.527(4) ?
C2' H2' . .95(4) ?
O2' H2'A . .80(4) ?
C3' O3' . 1.425(4) ?
C3' C4' . 1.526(4) ?
C3' H3' . .99(4) ?
O3' H3'A . .85(3) ?
C4' O4' . 1.424(4) ?
C4' C5' . 1.517(4) ?
C4' H4' . 1.05(4) ?
O4' H4'A . .74(4) ?
C5' C6' . 1.519(4) ?
C5' H5' . .91(4) ?
C6' O6' . 1.415(4) ?
C6' H6'A . 1.01(4) ?
C6' H6'B . .99(4) ?
O6' H6' . .86(4) ?
O5 H5A . .73(4) ?
O5 H5B . .72(4) ?

loop_
_geom_hbond_atom_site_label_D
_geom_hbond_atom_site_label_H
_geom_hbond_atom_site_label_A
_geom_hbond_site_symmetry_A
_geom_hbond_distance_DH
_geom_hbond_distance_HA
_geom_hbond_distance_DA
_geom_hbond_angle_DHA
_geom_hbond_publ_flag
O2' H2'A O5 3_445 .80(4) 1.91(4) 2.688(4) 166(4) y
O3' H3'A O4' 4_546 .85(3) 1.87(4) 2.721(4) 178(4) y
O4' H4'A O6' 4_546 .74(4) 2.17(4) 2.769(3) 139(5) y
O6' H6' O2' 1_565 .86(4) 1.90(4) 2.741(3) 166(4) y
O5 H5A O3' 4_556 .73(4) 2.14(4) 2.854(4) 165(6) y
O5 H5B O4 3_545 .72(4) 2.13(4) 2.826(4) 162(6) y

loop_
_geom_torsion_atom_site_label_1
_geom_torsion_atom_site_label_2
_geom_torsion_atom_site_label_3
_geom_torsion_atom_site_label_4
_geom_torsion
C1' O1 C2 C3 -86.6(3)
C1' O1 C2 C1 152.1(2)
C10 C1 C2 O1 68.9(3)
C10 C1 C2 C3 -54.2(3)
O1 C2 C3 C4 -98.4(3)
C1 C2 C3 C4 21.4(4)
C2 C3 C4 C18 -152.7(3)
C2 C3 C4 C5 3.1(5)
C3 C4 C5 C10 6.2(4)
C18 C4 C5 C10 165.2(3)
C3 C4 C5 C6 125.7(3)
C18 C4 C5 C6 -75.4(3)
C3 C4 C5 C19 -121.1(4)
C18 C4 C5 C19 37.9(3)
C4 C5 C6 C7 -178.6(3)
C10 C5 C6 C7 -57.4(3)
C19 C5 C6 C7 75.4(3)
C5 C6 C7 C8 55.8(4)
C6 C7 C8 C17 -179.7(4)
C6 C7 C8 C9 -52.1(4)
C7 C8 C9 C20 -73.5(3)
C17 C8 C9 C20 50.7(4)
C7 C8 C9 C10 49.1(3)
C17 C8 C9 C10 173.4(3)
C7 C8 C9 C11 168.7(3)
C17 C8 C9 C11 -67.1(4)
C2 C1 C10 C5 65.2(3)
C2 C1 C10 C9 -160.1(2)
C4 C5 C10 C1 -39.4(3)
C6 C5 C10 C1 -162.6(2)
C19 C5 C10 C1 72.4(3)
C4 C5 C10 C9 -175.0(2)
C6 C5 C10 C9 61.8(3)
C19 C5 C10 C9 -63.3(4)
C20 C9 C10 C1 -66.7(4)
C11 C9 C10 C1 50.8(3)
C8 C9 C10 C1 170.5(3)
C20 C9 C10 C5 65.9(4)
C11 C9 C10 C5 -176.6(3)
C8 C9 C10 C5 -56.9(3)
C20 C9 C11 C12 176.9(3)
C10 C9 C11 C12 56.0(4)
C8 C9 C11 C12 -61.7(4)
C9 C11 C12 C13 -170.8(3)
C11 C12 C13 C14 -101.9(4)
C11 C12 C13 C16 73.1(5)
C16 C13 C14 O2 -.5(4)
C12 C13 C14 O2 175.4(3)
C13 C14 O2 C15 .7(4)
C14 O2 C15 C16 -.6(5)
O2 C15 C16 C13 .3(5)
C14 C13 C16 C15 .1(5)
C12 C13 C16 C15 -175.8(4)
C3 C4 C18 O4 -41.4(6)
C5 C4 C18 O4 158.4(4)
C3 C4 C18 O3 135.0(3)
C5 C4 C18 O3 -25.2(4)
O4 C18 O3 C19 176.0(4)
C4 C18 O3 C19 -.8(4)
C18 O3 C19 C5 25.4(4)
C4 C5 C19 O3 -37.3(3)
C10 C5 C19 O3 -155.8(3)
C6 C5 C19 O3 79.8(3)
C2 O1 C1' O1' 59.3(3)
C2 O1 C1' C2' -63.3(3)
O1 C1' O1' C5' 171.5(2)
C2' C1' O1' C5' -63.1(3)
O1 C1' C2' O2' -59.8(3)
O1' C1' C2' O2' 178.5(2)
O1 C1' C2' C3' -179.8(2)
O1' C1' C2' C3' 58.6(3)
O2' C2' C3' O3' 64.4(3)
C1' C2' C3' O3' -175.5(2)
O2' C2' C3' C4' -175.9(3)
C1' C2' C3' C4' -55.8(3)
O3' C3' C4' O4' -63.3(3)
C2' C3' C4' O4' 175.5(3)
O3' C3' C4' C5' 177.4(2)
C2' C3' C4' C5' 56.3(3)
C1' O1' C5' C4' 61.8(3)
C1' O1' C5' C6' -175.7(2)
O4' C4' C5' O1' -178.7(3)
C3' C4' C5' O1' -57.4(3)
O4' C4' C5' C6' 61.8(3)
C3' C4' C5' C6' -176.9(3)
O1' C5' C6' O6' 98.5(3)
C4' C5' C6' O6' -141.5(3)

loop_
_cod_related_entry_id
_cod_related_entry_database
_cod_related_entry_code
1 ChemSpider 21182099
